data_7207200
loop_
_publ_author_name
'Dai, Fangna'
'Sun, Di'
'Sun, Wenming'
'Liu, Yun-Qi'
'Sun, Daofeng'

_publ_section_title
;
 Conformation variation of tris(2-carboxyethyl)isocyanuric acid induced by
 cocrystallized N-heterocyclic organic molecules
;
_journal_issue 4
_journal_name_full CrystEngComm
_journal_page_first 1376
_journal_paper_doi 10.1039/c1ce06209c
_journal_volume 14
_journal_year 2012
_chemical_formula_sum 'C15 H21 N9 O9'
_chemical_formula_weight 471.41
_chemical_name_systematic
;
?
;
_space_group_IT_number 61
_symmetry_cell_setting orthorhombic
_symmetry_space_group_name_Hall '-P 2ac 2ab'
_symmetry_space_group_name_H-M 'P b c a'
_atom_sites_solution_hydrogens geom
_atom_sites_solution_primary direct
_atom_sites_solution_secondary difmap
_audit_creation_method SHELXL-97
_cell_angle_alpha 90.00
_cell_angle_beta 90.00
_cell_angle_gamma 90.00
_cell_formula_units_Z 8
_cell_length_a 14.348(12)
_cell_length_b 8.033(7)
_cell_length_c 35.93(3)
_cell_measurement_reflns_used 507
_cell_measurement_temperature 298(2)
_cell_measurement_theta_max 36.903
_cell_measurement_theta_min 4.535
_cell_volume 4141(6)
_computing_structure_refinement 'SHELXL-97 (Sheldrick, 1997)'
_computing_structure_solution 'SHELXS-97 (Sheldrick, 1990)'
_diffrn_ambient_temperature 298(2)
_diffrn_measured_fraction_theta_full 0.997
_diffrn_measured_fraction_theta_max 0.997
_diffrn_radiation_monochromator graphite
_diffrn_radiation_source 'fine-focus sealed tube'
_diffrn_radiation_type MoK\a
_diffrn_radiation_wavelength 0.71073
_diffrn_reflns_av_R_equivalents 0.1793
_diffrn_reflns_av_sigmaI/netI 0.1075
_diffrn_reflns_limit_h_max 14
_diffrn_reflns_limit_h_min -15
_diffrn_reflns_limit_k_max 8
_diffrn_reflns_limit_k_min -8
_diffrn_reflns_limit_l_max 40
_diffrn_reflns_limit_l_min -33
_diffrn_reflns_number 16430
_diffrn_reflns_theta_full 23.31
_diffrn_reflns_theta_max 23.31
_diffrn_reflns_theta_min 1.13
_exptl_absorpt_coefficient_mu 0.126
_exptl_absorpt_correction_T_max 0.9937
_exptl_absorpt_correction_T_min 0.9813
_exptl_absorpt_correction_type multi-scan
_exptl_absorpt_process_details sadabs
_exptl_crystal_colour colorless
_exptl_crystal_density_diffrn 1.512
_exptl_crystal_density_method 'not measured'
_exptl_crystal_description needle
_exptl_crystal_F_000 1968
_exptl_crystal_size_max 0.15
_exptl_crystal_size_mid 0.10
_exptl_crystal_size_min 0.05
_refine_diff_density_max 0.236
_refine_diff_density_min -0.235
_refine_diff_density_rms 0.057
_refine_ls_extinction_method none
_refine_ls_goodness_of_fit_ref 1.002
_refine_ls_hydrogen_treatment constr
_refine_ls_matrix_type full
_refine_ls_number_parameters 298
_refine_ls_number_reflns 2969
_refine_ls_number_restraints 0
_refine_ls_restrained_S_all 1.002
_refine_ls_R_factor_all 0.1666
_refine_ls_R_factor_gt 0.0720
_refine_ls_shift/su_max 0.000
_refine_ls_shift/su_mean 0.000
_refine_ls_structure_factor_coef Fsqd
_refine_ls_weighting_details 'calc w=1/[\s^2^(Fo^2^)+(0.0493P)^2^+0.0000P] where P=(Fo^2^+2Fc^2^)/3'
_refine_ls_weighting_scheme calc
_refine_ls_wR_factor_gt 0.1182
_refine_ls_wR_factor_ref 0.1513
_reflns_number_gt 1432
_reflns_number_total 2969
_reflns_threshold_expression >2sigma(I)
_cod_data_source_file c1ce06209c.txt
_cod_data_source_block p2
_cod_original_sg_symbol_H-M pbca
_cod_database_code 7207200

loop_
_symmetry_equiv_pos_as_xyz
'x, y, z'
'-x+1/2, -y, z+1/2'
'-x, y+1/2, -z+1/2'
'x+1/2, -y+1/2, -z'
'-x, -y, -z'
'x-1/2, y, -z-1/2'
'x, -y-1/2, z-1/2'
'-x-1/2, y-1/2, z'

loop_
_atom_site_label
_atom_site_type_symbol
_atom_site_fract_x
_atom_site_fract_y
_atom_site_fract_z
_atom_site_U_iso_or_equiv
_atom_site_adp_type
_atom_site_occupancy
_atom_site_symmetry_multiplicity
_atom_site_calc_flag
_atom_site_refinement_flags
C1 C 0.3199(4) 0.3422(7) 0.57498(15) 0.0363(15) Uani 1 1 d .
C2 C 0.3981(4) 0.1287(7) 0.61293(16) 0.0344(14) Uani 1 1 d .
C3 C 0.3908(4) 0.0989(7) 0.54513(16) 0.0351(15) Uani 1 1 d .
C4 C 0.3120(4) 0.3110(7) 0.50683(14) 0.0381(15) Uani 1 1 d .
H4A H 0.2513 0.3639 0.5085 0.046 Uiso 1 1 calc R
H4B H 0.3075 0.2192 0.4894 0.046 Uiso 1 1 calc R
C5 C 0.3838(4) 0.4356(7) 0.49339(15) 0.0486(17) Uani 1 1 d .
H5A H 0.3871 0.5260 0.5112 0.058 Uiso 1 1 calc R
H5B H 0.4443 0.3815 0.4930 0.058 Uiso 1 1 calc R
C6 C 0.3655(4) 0.5078(7) 0.45555(17) 0.0401(16) Uani 1 1 d .
C7 C 0.3218(4) 0.3682(7) 0.64250(14) 0.0390(16) Uani 1 1 d .
H7A H 0.3179 0.2926 0.6635 0.047 Uiso 1 1 calc R
H7B H 0.2614 0.4207 0.6394 0.047 Uiso 1 1 calc R
C8 C 0.3949(4) 0.5008(8) 0.65041(16) 0.0578(18) Uani 1 1 d .
H8A H 0.4564 0.4532 0.6471 0.069 Uiso 1 1 calc R
H8B H 0.3878 0.5909 0.6327 0.069 Uiso 1 1 calc R
C9 C 0.3868(4) 0.5696(8) 0.68946(17) 0.0474(17) Uani 1 1 d .
C10 C 0.4864(4) -0.0943(6) 0.58247(15) 0.0414(16) Uani 1 1 d .
H10A H 0.4712 -0.1719 0.5627 0.050 Uiso 1 1 calc R
H10B H 0.4771 -0.1507 0.6060 0.050 Uiso 1 1 calc R
C11 C 0.5892(4) -0.0422(6) 0.57899(14) 0.0358(15) Uani 1 1 d .
H11A H 0.6274 -0.1407 0.5758 0.043 Uiso 1 1 calc R
H11B H 0.5968 0.0271 0.5571 0.043 Uiso 1 1 calc R
C12 C 0.6219(4) 0.0521(7) 0.61276(15) 0.0357(14) Uani 1 1 d .
C13 C 0.3597(4) 0.4587(7) 0.32104(16) 0.0348(15) Uani 1 1 d .
C14 C 0.3785(4) 0.4648(7) 0.25886(15) 0.0390(15) Uani 1 1 d .
C15 C 0.3674(4) 0.7142(7) 0.28906(17) 0.0379(15) Uani 1 1 d .
O1 O 0.2804(3) 0.4758(5) 0.57264(10) 0.0527(12) Uani 1 1 d .
O2 O 0.4197(3) 0.0775(5) 0.64346(10) 0.0522(12) Uani 1 1 d .
O3 O 0.4074(3) 0.0171(5) 0.51743(10) 0.0478(11) Uani 1 1 d .
O4 O 0.3095(3) 0.4532(5) 0.43385(11) 0.0561(12) Uani 1 1 d .
O5 O 0.4203(3) 0.6352(5) 0.44837(11) 0.0742(15) Uani 1 1 d .
H5C H 0.4044 0.6786 0.4287 0.111 Uiso 1 1 calc R
O6 O 0.3785(3) 0.7310(5) 0.69021(10) 0.0657(14) Uani 1 1 d .
H6A H 0.3731 0.7622 0.7118 0.098 Uiso 1 1 calc R
O7 O 0.3902(4) 0.4816(5) 0.71644(11) 0.0731(15) Uani 1 1 d .
O8 O 0.6180(3) 0.2115(4) 0.61206(9) 0.0430(10) Uani 1 1 d .
O9 O 0.6484(3) -0.0295(4) 0.64036(10) 0.0428(11) Uani 1 1 d .
N1 N 0.3405(3) 0.2483(5) 0.54390(11) 0.0315(11) Uani 1 1 d .
N2 N 0.3449(3) 0.2742(5) 0.60885(12) 0.0318(12) Uani 1 1 d .
N3 N 0.4229(3) 0.0521(5) 0.58026(11) 0.0314(11) Uani 1 1 d .
N4 N 0.3582(3) 0.6296(5) 0.32175(11) 0.0359(12) Uani 1 1 d .
H4C H 0.3516 0.6822 0.3424 0.043 Uiso 1 1 calc R
N5 N 0.3707(3) 0.3720(5) 0.28999(13) 0.0372(12) Uani 1 1 d .
N6 N 0.3753(3) 0.6341(5) 0.25676(11) 0.0379(12) Uani 1 1 d .
N7 N 0.3528(3) 0.3804(5) 0.35373(12) 0.0425(13) Uani 1 1 d .
H7C H 0.3555 0.2736 0.3547 0.051 Uiso 1 1 calc R
H7D H 0.3456 0.4369 0.3739 0.051 Uiso 1 1 calc R
N8 N 0.3886(3) 0.3827(5) 0.22716(12) 0.0561(15) Uani 1 1 d .
H8C H 0.3899 0.2756 0.2272 0.067 Uiso 1 1 calc R
H8D H 0.3938 0.4363 0.2066 0.067 Uiso 1 1 calc R
N9 N 0.3680(3) 0.8772(5) 0.29035(12) 0.0460(13) Uani 1 1 d .
H9A H 0.3734 0.9339 0.2702 0.055 Uiso 1 1 calc R
H9B H 0.3628 0.9275 0.3114 0.055 Uiso 1 1 calc R

loop_
_atom_site_aniso_label
_atom_site_aniso_U_11
_atom_site_aniso_U_22
_atom_site_aniso_U_33
_atom_site_aniso_U_23
_atom_site_aniso_U_13
_atom_site_aniso_U_12
C1 0.041(4) 0.032(4) 0.036(4) -0.003(3) 0.007(3) -0.008(3)
C2 0.041(4) 0.028(3) 0.034(4) -0.002(3) 0.006(3) -0.004(3)
C3 0.030(4) 0.043(4) 0.032(4) -0.006(3) -0.001(3) -0.007(3)
C4 0.042(4) 0.047(4) 0.026(3) 0.000(3) -0.002(3) -0.006(3)
C5 0.056(4) 0.057(4) 0.034(4) 0.022(3) -0.012(3) -0.015(4)
C6 0.042(4) 0.038(4) 0.041(4) 0.006(3) 0.001(3) -0.001(3)
C7 0.049(4) 0.046(4) 0.021(3) -0.002(3) -0.002(3) 0.011(3)
C8 0.078(5) 0.049(4) 0.046(4) -0.012(3) 0.008(4) -0.014(4)
C9 0.069(5) 0.038(4) 0.036(4) -0.011(3) -0.004(4) -0.005(4)
C10 0.060(5) 0.023(3) 0.041(4) -0.003(3) -0.007(3) 0.000(3)
C11 0.040(4) 0.032(3) 0.036(4) 0.001(3) 0.002(3) 0.008(3)
C12 0.041(4) 0.040(4) 0.027(3) -0.004(3) 0.005(3) 0.002(4)
C13 0.034(4) 0.034(4) 0.037(4) 0.001(3) -0.003(3) 0.001(3)
C14 0.059(4) 0.027(3) 0.031(4) -0.002(3) -0.002(3) 0.003(4)
C15 0.047(4) 0.026(3) 0.041(4) 0.006(3) -0.006(3) 0.003(3)
O1 0.068(3) 0.048(3) 0.043(3) -0.004(2) -0.009(2) 0.029(2)
O2 0.080(3) 0.050(3) 0.027(2) 0.007(2) -0.003(2) 0.010(2)
O3 0.061(3) 0.054(3) 0.029(2) -0.011(2) 0.003(2) 0.008(2)
O4 0.070(3) 0.056(3) 0.043(3) 0.009(2) -0.014(2) -0.017(3)
O5 0.100(4) 0.069(3) 0.053(3) 0.035(2) -0.037(3) -0.039(3)
O6 0.126(4) 0.036(3) 0.035(3) -0.007(2) -0.012(3) 0.008(3)
O7 0.152(5) 0.032(3) 0.035(3) 0.000(2) -0.007(3) -0.001(3)
O8 0.072(3) 0.026(2) 0.031(2) 0.0047(18) -0.005(2) 0.001(2)
O9 0.069(3) 0.032(2) 0.026(2) 0.0064(18) -0.007(2) 0.003(2)
N1 0.044(3) 0.028(3) 0.023(3) -0.004(2) -0.003(2) 0.000(2)
N2 0.039(3) 0.035(3) 0.021(3) -0.002(2) 0.002(2) 0.000(2)
N3 0.042(3) 0.028(3) 0.024(3) -0.004(2) -0.006(2) 0.002(2)
N4 0.059(3) 0.023(3) 0.026(3) -0.001(2) 0.006(2) 0.000(3)
N5 0.059(3) 0.023(2) 0.029(3) 0.000(2) 0.001(3) -0.002(3)
N6 0.059(4) 0.027(3) 0.027(3) -0.002(2) -0.007(2) 0.001(3)
N7 0.071(4) 0.025(3) 0.031(3) -0.003(2) 0.004(3) -0.002(3)
N8 0.110(5) 0.032(3) 0.026(3) -0.002(2) -0.002(3) -0.003(3)
N9 0.085(4) 0.025(3) 0.028(3) 0.001(2) 0.001(3) 0.002(3)

loop_
_atom_type_symbol
_atom_type_description
_atom_type_scat_dispersion_real
_atom_type_scat_dispersion_imag
_atom_type_scat_source
C C 0.0033 0.0016 'International Tables Vol C Tables 4.2.6.8 and 6.1.1.4'
H H 0.0000 0.0000 'International Tables Vol C Tables 4.2.6.8 and 6.1.1.4'
N N 0.0061 0.0033 'International Tables Vol C Tables 4.2.6.8 and 6.1.1.4'
O O 0.0106 0.0060 'International Tables Vol C Tables 4.2.6.8 and 6.1.1.4'

loop_
_geom_angle_atom_site_label_1
_geom_angle_atom_site_label_2
_geom_angle_atom_site_label_3
_geom_angle
O1 C1 N1 121.8(5)
O1 C1 N2 122.1(5)
N1 C1 N2 116.2(5)
O2 C2 N3 123.7(5)
O2 C2 N2 121.1(5)
N3 C2 N2 115.2(5)
O3 C3 N3 122.0(5)
O3 C3 N1 122.5(5)
N3 C3 N1 115.4(5)
N1 C4 C5 108.8(4)
N1 C4 H4A 109.9
C5 C4 H4A 109.9
N1 C4 H4B 109.9
C5 C4 H4B 109.9
H4A C4 H4B 108.3
C6 C5 C4 115.2(5)
C6 C5 H5A 108.5
C4 C5 H5A 108.5
C6 C5 H5B 108.5
C4 C5 H5B 108.5
H5A C5 H5B 107.5
O4 C6 O5 123.8(6)
O4 C6 C5 124.2(6)
O5 C6 C5 112.0(5)
N2 C7 C8 111.1(4)
N2 C7 H7A 109.4
C8 C7 H7A 109.4
N2 C7 H7B 109.4
C8 C7 H7B 109.4
H7A C7 H7B 108.0
C9 C8 C7 112.1(5)
C9 C8 H8A 109.2
C7 C8 H8A 109.2
C9 C8 H8B 109.2
C7 C8 H8B 109.2
H8A C8 H8B 107.9
O7 C9 O6 124.9(6)
O7 C9 C8 122.0(6)
O6 C9 C8 113.0(6)
N3 C10 C11 111.5(4)
N3 C10 H10A 109.3
C11 C10 H10A 109.3
N3 C10 H10B 109.3
C11 C10 H10B 109.3
H10A C10 H10B 108.0
C12 C11 C10 111.7(4)
C12 C11 H11A 109.3
C10 C11 H11A 109.3
C12 C11 H11B 109.3
C10 C11 H11B 109.3
H11A C11 H11B 107.9
O9 C12 O8 123.6(5)
O9 C12 C11 118.1(5)
O8 C12 C11 118.2(5)
N5 C13 N7 120.1(5)
N5 C13 N4 122.9(5)
N7 C13 N4 116.9(5)
N8 C14 N5 116.5(5)
N8 C14 N6 117.0(5)
N5 C14 N6 126.5(5)
N9 C15 N6 120.9(5)
N9 C15 N4 117.9(5)
N6 C15 N4 121.2(5)
C6 O5 H5C 109.5
C9 O6 H6A 109.5
C1 N1 C3 123.6(5)
C1 N1 C4 118.8(5)
C3 N1 C4 117.5(4)
C1 N2 C2 124.2(5)
C1 N2 C7 117.7(5)
C2 N2 C7 117.8(4)
C2 N3 C3 124.6(5)
C2 N3 C10 117.9(4)
C3 N3 C10 117.6(4)
C15 N4 C13 118.7(5)
C15 N4 H4C 120.6
C13 N4 H4C 120.6
C13 N5 C14 114.7(4)
C15 N6 C14 115.9(5)
C13 N7 H7C 120.0
C13 N7 H7D 120.0
H7C N7 H7D 120.0
C14 N8 H8C 120.0
C14 N8 H8D 120.0
H8C N8 H8D 120.0
C15 N9 H9A 120.0
C15 N9 H9B 120.0
H9A N9 H9B 120.0

loop_
_geom_bond_atom_site_label_1
_geom_bond_atom_site_label_2
_geom_bond_distance
C1 O1 1.216(6)
C1 N1 1.380(6)
C1 N2 1.382(6)
C2 O2 1.212(6)
C2 N3 1.372(6)
C2 N2 1.403(6)
C3 O3 1.216(6)
C3 N3 1.395(6)
C3 N1 1.401(6)
C4 N1 1.482(6)
C4 C5 1.516(6)
C4 H4A 0.9700
C4 H4B 0.9700
C5 C6 1.501(7)
C5 H5A 0.9700
C5 H5B 0.9700
C6 O4 1.203(6)
C6 O5 1.316(6)
C7 N2 1.463(6)
C7 C8 1.521(7)
C7 H7A 0.9700
C7 H7B 0.9700
C8 C9 1.512(7)
C8 H8A 0.9700
C8 H8B 0.9700
C9 O7 1.201(6)
C9 O6 1.302(6)
C10 N3 1.490(6)
C10 C11 1.538(7)
C10 H10A 0.9700
C10 H10B 0.9700
C11 C12 1.506(7)
C11 H11A 0.9700
C11 H11B 0.9700
C12 O9 1.248(6)
C12 O8 1.283(6)
C13 N5 1.325(6)
C13 N7 1.336(6)
C13 N4 1.373(6)
C14 N8 1.324(6)
C14 N5 1.349(6)
C14 N6 1.363(6)
C15 N9 1.311(6)
C15 N6 1.332(6)
C15 N4 1.364(6)
O5 H5C 0.8200
O6 H6A 0.8200
N4 H4C 0.8600
N7 H7C 0.8600
N7 H7D 0.8600
N8 H8C 0.8600
N8 H8D 0.8600
N9 H9A 0.8600
N9 H9B 0.8600

loop_
_geom_hbond_atom_site_label_D
_geom_hbond_atom_site_label_H
_geom_hbond_atom_site_label_A
_geom_hbond_distance_DH
_geom_hbond_distance_HA
_geom_hbond_distance_DA
_geom_hbond_angle_DHA
_geom_hbond_site_symmetry_A
O5 H5C O8 0.82 1.74 2.556(5) 172.8 5_666
O6 H6A N6 0.82 1.82 2.625(6) 168.7 7_576
N4 H4C O8 0.86 1.90 2.720(6) 160.2 5_666
N7 H7C O9 0.86 1.97 2.827(6) 174.8 5_656
N7 H7D O4 0.86 2.22 3.002(6) 151.1 .
N8 H8C O7 0.86 2.10 2.952(6) 169.3 7_565
N8 H8D O2 0.86 2.30 3.057(6) 147.0 7_565
N9 H9A O7 0.86 2.06 2.905(6) 167.2 7_575
N9 H9B O9 0.86 1.92 2.784(6) 177.2 5_666

loop_
_geom_torsion_atom_site_label_1
_geom_torsion_atom_site_label_2
_geom_torsion_atom_site_label_3
_geom_torsion_atom_site_label_4
_geom_torsion
N1 C4 C5 C6 178.7(5)
N2 C7 C8 C9 -165.5(5)
N3 C10 C11 C12 69.7(6)
